data_4301777
loop_
_publ_author_name
'Nathaniel K. Szymczak'
'Dale A. Braden'
'Justin L. Crossland'
'Yevgeniya Turov'
'Lev N. Zakharov'
'David R. Tyler'

_publ_section_title
;
Aqueous Coordination Chemistry of H2: Why is Coordinated H2 Inert to
Substitution by Water intrans-Ru(P2)2(H2)H+-type Complexes (P2= a Chelating
Phosphine)?
;
_journal_name_full 'Inorganic Chemistry'
_journal_page_first 2976
_journal_page_last 2984
_journal_paper_doi 10.1021/ic801884x
_journal_volume 48
_journal_year 2009
_chemical_formula_sum 'C12 H36 Cl2 O9 P4 Ru'
_chemical_formula_weight 620.26
_chemical_name_systematic
; 
 ? 
;
_space_group_IT_number 15
_symmetry_cell_setting monoclinic
_symmetry_space_group_name_Hall '-C 2yc'
_symmetry_space_group_name_H-M 'C 1 2/c 1'
_atom_sites_solution_hydrogens geom
_atom_sites_solution_primary direct
_atom_sites_solution_secondary difmap
_audit_creation_method SHELXL-97
_cell_angle_alpha 90.00
_cell_angle_beta 118.651(2)
_cell_angle_gamma 90.00
_cell_formula_units_Z 4
_cell_length_a 10.8376(15)
_cell_length_b 24.915(4)
_cell_length_c 9.5442(13)
_cell_measurement_reflns_used 1946
_cell_measurement_temperature 153(2)
_cell_measurement_theta_max 27.53
_cell_measurement_theta_min 2.29
_cell_volume 2261.6(6)
_computing_cell_refinement 'Bruker SMART'
_computing_data_collection 'Bruker SMART'
_computing_data_reduction 'Bruker SAINT'
_computing_molecular_graphics 'Bruker SHELXTL'
_computing_publication_material 'Bruker SHELXTL'
_computing_structure_refinement 'SHELXL-97 (Sheldrick, 1997)'
_computing_structure_solution 'SHELXS-97 (Sheldrick, 1990)'
_diffrn_ambient_temperature 153(2)
_diffrn_measured_fraction_theta_full 0.949
_diffrn_measurement_device_type 'CCD area detector'
_diffrn_measurement_method 'phi and omega scans'
_diffrn_radiation_monochromator graphite
_diffrn_radiation_source 'fine-focus sealed tube'
_diffrn_radiation_type MoK\a
_diffrn_radiation_wavelength 0.71073
_diffrn_reflns_av_R_equivalents 0.0389
_diffrn_reflns_av_sigmaI/netI 0.0431
_diffrn_reflns_limit_h_max 12
_diffrn_reflns_limit_h_min -14
_diffrn_reflns_limit_k_max 30
_diffrn_reflns_limit_k_min -33
_diffrn_reflns_limit_l_max 12
_diffrn_reflns_limit_l_min -12
_diffrn_reflns_number 9139
_diffrn_reflns_theta_full 28.26
_diffrn_reflns_theta_max 28.26
_diffrn_reflns_theta_min 1.63
_exptl_absorpt_coefficient_mu 1.254
_exptl_absorpt_correction_T_max 1.000
_exptl_absorpt_correction_T_min 0.554
_exptl_absorpt_correction_type multi-scan
_exptl_absorpt_process_details SADABS
_exptl_crystal_colour Yellow
_exptl_crystal_density_diffrn 1.822
_exptl_crystal_density_meas 0
_exptl_crystal_density_method 'not measured'
_exptl_crystal_description Block
_exptl_crystal_F_000 1272
_exptl_crystal_size_max 0.09
_exptl_crystal_size_mid 0.06
_exptl_crystal_size_min 0.03
_refine_diff_density_max 2.188
_refine_diff_density_min -0.822
_refine_diff_density_rms 0.155
_refine_ls_extinction_method none
_refine_ls_goodness_of_fit_ref 1.094
_refine_ls_hydrogen_treatment mixed
_refine_ls_matrix_type full
_refine_ls_number_parameters 129
_refine_ls_number_reflns 2662
_refine_ls_number_restraints 0
_refine_ls_restrained_S_all 1.094
_refine_ls_R_factor_all 0.0662
_refine_ls_R_factor_gt 0.0497
_refine_ls_shift/su_max 0.001
_refine_ls_shift/su_mean 0.000
_refine_ls_structure_factor_coef Fsqd
_refine_ls_weighting_details 'calc w=1/[\s^2^(Fo^2^)+(0.0739P)^2^+5.6041P] where P=(Fo^2^+2Fc^2^)/3'
_refine_ls_weighting_scheme calc
_refine_ls_wR_factor_gt 0.1251
_refine_ls_wR_factor_ref 0.1376
_reflns_number_gt 2076
_reflns_number_total 2662
_reflns_threshold_expression >2sigma(I)
_cod_data_source_file ic801884x_si_002_1.cif
_cod_data_source_block nate5
_cod_depositor_comments
;
The following automatic conversions were performed:
'_symmetry_cell_setting' value 'Monoclinic' changed to 'monoclinic'
according to '/home/saulius/struct/CIF-dictionaries/cif_core.dic'
dictionary named 'cif_core.dic' version 2.4.1 from 2010-06-29.

Automatic conversion script
Id: cif_fix_enum 1527 2010-12-29 10:47:43Z saulius 
;
_cod_original_cell_volume 2261.6(5)
_cod_original_sg_symbol_H-M 'C 2/c'
_cod_database_code 4301777

loop_
_symmetry_equiv_pos_as_xyz
'x, y, z'
'-x, y, -z+1/2'
'x+1/2, y+1/2, z'
'-x+1/2, y+1/2, -z+1/2'
'-x, -y, -z'
'x, -y, z-1/2'
'-x+1/2, -y+1/2, -z'
'x+1/2, -y+1/2, z-1/2'

loop_
_atom_site_label
_atom_site_type_symbol
_atom_site_fract_x
_atom_site_fract_y
_atom_site_fract_z
_atom_site_U_iso_or_equiv
_atom_site_adp_type
_atom_site_occupancy
_atom_site_symmetry_multiplicity
_atom_site_calc_flag
_atom_site_refinement_flags
_atom_site_disorder_assembly
_atom_site_disorder_group
Ru1 Ru 0.0000 0.868958(18) 0.2500 0.01420(17) Uani 1 2 d S . .
Cl1 Cl 0.0000 0.77071(7) 0.2500 0.0319(4) Uani 1 2 d S . .
Cl2 Cl 0.0000 0.96704(6) 0.2500 0.0216(3) Uani 1 2 d S . .
P1 P -0.17948(12) 0.87100(5) 0.31857(13) 0.0191(3) Uani 1 1 d . . .
P2 P -0.18689(12) 0.87053(5) -0.00940(13) 0.0195(3) Uani 1 1 d . . .
O1 O -0.1119(5) 0.7765(2) 0.4859(6) 0.0711(16) Uani 1 1 d . . .
O2 O -0.3022(4) 0.92351(15) 0.4691(4) 0.0340(9) Uani 1 1 d . . .
O3 O -0.1088(4) 0.83027(19) -0.2161(5) 0.0510(11) Uani 1 1 d . . .
O4 O -0.3367(3) 0.93274(15) -0.2738(4) 0.0319(8) Uani 1 1 d . . .
C1 C -0.3453(4) 0.8898(2) 0.1405(5) 0.0267(10) Uani 1 1 d . . .
H1B H -0.4264 0.8794 0.1554 0.032 Uiso 1 1 calc R . .
H1C H -0.3486 0.9292 0.1247 0.032 Uiso 1 1 calc R . .
C2 C -0.3534(5) 0.8615(2) -0.0041(6) 0.0269(11) Uani 1 1 d . . .
H2B H -0.4321 0.8764 -0.1026 0.032 Uiso 1 1 calc R . .
H2C H -0.3713 0.8227 0.0009 0.032 Uiso 1 1 calc R . .
C3 C -0.2324(6) 0.8080(2) 0.3801(6) 0.0331(12) Uani 1 1 d . . .
H3B H -0.2879 0.8171 0.4345 0.040 Uiso 1 1 calc R . .
H3C H -0.2930 0.7866 0.2841 0.040 Uiso 1 1 calc R . .
C4 C -0.1705(5) 0.9182(2) 0.4709(5) 0.0251(10) Uani 1 1 d . . .
H4B H -0.0989 0.9056 0.5776 0.030 Uiso 1 1 calc R . .
H4C H -0.1406 0.9538 0.4521 0.030 Uiso 1 1 calc R . .
C5 C -0.2080(6) 0.8218(2) -0.1631(6) 0.0325(12) Uani 1 1 d . . .
H5A H -0.1968 0.7850 -0.1192 0.039 Uiso 1 1 calc R . .
H5B H -0.3040 0.8248 -0.2547 0.039 Uiso 1 1 calc R . .
C6 C -0.2151(5) 0.93410(19) -0.1188(5) 0.0257(10) Uani 1 1 d . . .
H6A H -0.2260 0.9635 -0.0556 0.031 Uiso 1 1 calc R . .
H6B H -0.1311 0.9421 -0.1307 0.031 Uiso 1 1 calc R . .
O1S O -0.5000 1.0087(2) -0.2500 0.0312(11) Uani 1 2 d S . .

loop_
_atom_site_aniso_label
_atom_site_aniso_U_11
_atom_site_aniso_U_22
_atom_site_aniso_U_33
_atom_site_aniso_U_23
_atom_site_aniso_U_13
_atom_site_aniso_U_12
Ru1 0.0158(3) 0.0147(3) 0.0123(2) 0.000 0.00699(18) 0.000
Cl1 0.0381(10) 0.0200(8) 0.0369(9) 0.000 0.0175(8) 0.000
Cl2 0.0281(8) 0.0175(7) 0.0177(6) 0.000 0.0097(6) 0.000
P1 0.0197(6) 0.0228(6) 0.0172(5) -0.0012(4) 0.0109(4) -0.0022(4)
P2 0.0200(6) 0.0232(6) 0.0139(5) -0.0024(4) 0.0069(4) -0.0009(4)
O1 0.065(3) 0.064(3) 0.065(3) 0.026(3) 0.016(3) -0.017(3)
O2 0.0267(18) 0.050(2) 0.0276(17) -0.0028(16) 0.0146(15) 0.0030(16)
O3 0.057(3) 0.066(3) 0.040(2) -0.013(2) 0.031(2) -0.003(2)
O4 0.0271(18) 0.046(2) 0.0173(16) 0.0034(15) 0.0063(14) 0.0026(16)
C1 0.016(2) 0.043(3) 0.022(2) 0.001(2) 0.0101(18) 0.002(2)
C2 0.020(2) 0.037(3) 0.020(2) -0.0003(19) 0.0072(18) -0.0031(19)
C3 0.040(3) 0.031(3) 0.037(3) -0.001(2) 0.025(2) -0.008(2)
C4 0.026(2) 0.031(3) 0.022(2) -0.0009(19) 0.0143(19) 0.0016(19)
C5 0.040(3) 0.036(3) 0.025(2) -0.010(2) 0.017(2) -0.002(2)
C6 0.024(2) 0.027(3) 0.020(2) 0.0029(19) 0.0055(18) -0.0007(19)
O1S 0.027(2) 0.034(3) 0.029(2) 0.000 0.010(2) 0.000

loop_
_atom_type_symbol
_atom_type_description
_atom_type_scat_dispersion_real
_atom_type_scat_dispersion_imag
_atom_type_scat_source
C C 0.0033 0.0016 'International Tables Vol C Tables 4.2.6.8 and 6.1.1.4'
H H 0.0000 0.0000 'International Tables Vol C Tables 4.2.6.8 and 6.1.1.4'
O O 0.0106 0.0060 'International Tables Vol C Tables 4.2.6.8 and 6.1.1.4'
P P 0.1023 0.0942 'International Tables Vol C Tables 4.2.6.8 and 6.1.1.4'
Cl Cl 0.1484 0.1585 'International Tables Vol C Tables 4.2.6.8 and 6.1.1.4'
Ru Ru -1.2594 0.8363 'International Tables Vol C Tables 4.2.6.8 and 6.1.1.4'

loop_
_diffrn_measured_fraction_theta_max
0.949

loop_
_geom_angle_atom_site_label_1
_geom_angle_atom_site_label_2
_geom_angle_atom_site_label_3
_geom_angle
_geom_angle_site_symmetry_1
_geom_angle_site_symmetry_3
_geom_angle_publ_flag
P2 Ru1 P2 178.07(6) . 2 ?
P2 Ru1 P1 83.14(4) . . ?
P2 Ru1 P1 96.81(4) 2 . ?
P2 Ru1 P1 96.81(4) . 2 ?
P2 Ru1 P1 83.14(4) 2 2 ?
P1 Ru1 P1 177.49(6) . 2 ?
P2 Ru1 Cl2 89.03(3) . . ?
P2 Ru1 Cl2 89.03(3) 2 . ?
P1 Ru1 Cl2 88.75(3) . . ?
P1 Ru1 Cl2 88.74(3) 2 . ?
P2 Ru1 Cl1 90.97(3) . . ?
P2 Ru1 Cl1 90.97(3) 2 . ?
P1 Ru1 Cl1 91.25(3) . . ?
P1 Ru1 Cl1 91.26(3) 2 . ?
Cl2 Ru1 Cl1 180.0 . . ?
C4 P1 C1 103.0(2) . . ?
C4 P1 C3 101.4(2) . . ?
C1 P1 C3 101.2(2) . . ?
C4 P1 Ru1 120.12(16) . . ?
C1 P1 Ru1 108.81(16) . . ?
C3 P1 Ru1 119.70(18) . . ?
C5 P2 C6 101.2(2) . . ?
C5 P2 C2 101.1(2) . . ?
C6 P2 C2 102.8(2) . . ?
C5 P2 Ru1 123.43(18) . . ?
C6 P2 Ru1 116.15(15) . . ?
C2 P2 Ru1 109.44(16) . . ?
C2 C1 P1 109.0(3) . . ?
C1 C2 P2 109.8(3) . . ?
O1 C3 P1 111.6(4) . . ?
O2 C4 P1 112.2(3) . . ?
O3 C5 P2 111.4(3) . . ?
O4 C6 P2 112.7(3) . . ?

loop_
_geom_bond_atom_site_label_1
_geom_bond_atom_site_label_2
_geom_bond_distance
_geom_bond_site_symmetry_2
_geom_bond_publ_flag
Ru1 P2 2.3291(11) . ?
Ru1 P2 2.3291(11) 2 ?
Ru1 P1 2.3314(12) . ?
Ru1 P1 2.3314(12) 2 ?
Ru1 Cl2 2.4438(16) . ?
Ru1 Cl1 2.4480(18) . ?
P1 C4 1.836(5) . ?
P1 C1 1.846(5) . ?
P1 C3 1.860(5) . ?
P2 C5 1.833(5) . ?
P2 C6 1.840(5) . ?
P2 C2 1.843(5) . ?
O1 C3 1.442(7) . ?
O2 C4 1.425(6) . ?
O3 C5 1.407(7) . ?
O4 C6 1.435(5) . ?
C1 C2 1.516(7) . ?
